data_1563651
loop_
_publ_author_name
'Chen, Kuei-Bo'
'Lee, Chi-Shen'

_publ_section_title
;
 Experimental and theoretical studies of Sn3&#x2212;\dPb\dBi2Se6
 (\d=0.0--0.7)
;
_journal_issue 4
_journal_name_full 'Journal of Solid State Chemistry'
_journal_page_first 807
_journal_page_last 813
_journal_paper_doi 10.1016/j.jssc.2010.01.011
_journal_volume 183
_journal_year 2010
_chemical_formula_moiety 'Bi2 Pb0.50 Se6 Sn2.50'
_chemical_formula_sum 'Bi2 Pb0.5 Se6 Sn2.5'
_chemical_formula_weight 1292.04
_chemical_name_systematic 'tin lead bismuth selenium (2.5/0.5/2/6)'
_space_group_IT_number 62
_space_group_name_Hall '-P 2ac 2n'
_space_group_name_H-M_alt 'P n m a'
_symmetry_cell_setting orthorhombic
_symmetry_Int_Tables_number 62
_symmetry_space_group_name_Hall '-P 2ac 2n'
_symmetry_space_group_name_H-M 'P n m a'
_atom_sites_solution_hydrogens .
_atom_sites_solution_primary direct
_atom_sites_solution_secondary difmap
_cell_angle_alpha 90.00
_cell_angle_beta 90.00
_cell_angle_gamma 90.00
_cell_formula_units_Z 4
_cell_length_a 21.399(8)
_cell_length_b 4.1990(15)
_cell_length_c 13.797(5)
_cell_measurement_reflns_used 1744
_cell_measurement_temperature 298(2)
_cell_measurement_theta_max 28.25
_cell_measurement_theta_min 1.76
_cell_volume 1239.7(8)
_computing_cell_refinement 'Bruker Smart Apex'
_computing_data_collection 'Bruker Smart Apex'
_computing_data_reduction 'Bruker Smart Apex'
_computing_molecular_graphics 'Bruker Shelxtl'
_computing_publication_material 'Bruker Shelxtl'
_computing_structure_refinement 'SHELXL-97 (Sheldrick, 1997)'
_computing_structure_solution 'SHELXS-97 (Sheldrick, 1990)'
_diffrn_ambient_temperature 298(2)
_diffrn_measured_fraction_theta_full 0.999
_diffrn_measured_fraction_theta_max 0.999
_diffrn_measurement_device_type 'CCD area detector'
_diffrn_measurement_method 'phi and omega scan'
_diffrn_radiation_monochromator graphite
_diffrn_radiation_source 'fine-focus sealed tube'
_diffrn_radiation_type MoK\a
_diffrn_radiation_wavelength 0.71073
_diffrn_reflns_av_R_equivalents 0.0571
_diffrn_reflns_av_sigmaI/netI 0.0560
_diffrn_reflns_limit_h_max 27
_diffrn_reflns_limit_h_min -28
_diffrn_reflns_limit_k_max 2
_diffrn_reflns_limit_k_min -5
_diffrn_reflns_limit_l_max 18
_diffrn_reflns_limit_l_min -12
_diffrn_reflns_number 8732
_diffrn_reflns_theta_full 28.25
_diffrn_reflns_theta_max 28.25
_diffrn_reflns_theta_min 1.76
_exptl_absorpt_coefficient_mu 57.589
_exptl_absorpt_correction_T_max 0.178
_exptl_absorpt_correction_T_min 0.045
_exptl_absorpt_correction_type empirical
_exptl_absorpt_process_details
;
 The absorption correction used the SADABS program. 
 Sheldric, G. M. (1996). SADABS. Bruker Area Detector 
 Absorption Correction Software. University of Gottingen, Germany. 
;
_exptl_crystal_colour silver
_exptl_crystal_density_diffrn 6.923
_exptl_crystal_density_method 'not measured'
_exptl_crystal_description chunk
_exptl_crystal_F_000 2144
_exptl_crystal_size_max 0.08
_exptl_crystal_size_mid 0.03
_exptl_crystal_size_min 0.03
_refine_diff_density_max 5.846
_refine_diff_density_min -4.778
_refine_diff_density_rms 0.571
_refine_ls_extinction_coef 0
_refine_ls_extinction_method SHELXL
_refine_ls_goodness_of_fit_ref 1.059
_refine_ls_hydrogen_treatment .
_refine_ls_matrix_type full
_refine_ls_number_parameters 72
_refine_ls_number_reflns 1744
_refine_ls_number_restraints 0
_refine_ls_restrained_S_all 1.059
_refine_ls_R_factor_all 0.0628
_refine_ls_R_factor_gt 0.0467
_refine_ls_shift/su_max 0.000
_refine_ls_shift/su_mean 0.000
_refine_ls_structure_factor_coef Fsqd
_refine_ls_weighting_details 'calc w=1/[\s^2^(Fo^2^)+(0.0582P)^2^+22.8213P] where P=(Fo^2^+2Fc^2^)/3'
_refine_ls_weighting_scheme calc
_refine_ls_wR_factor_gt 0.1193
_refine_ls_wR_factor_ref 0.1282
_reflns_number_gt 1345
_reflns_number_total 1744
_reflns_threshold_expression >2sigma(I)
_cod_data_source_file JSSC-2010-183-807.cif
_cod_data_source_block Sn2.5Pb0.5Bi2Se6
_cod_depositor_comments
;
The following automatic conversions were performed:

data item '_geom_bond_publ_flag' value 'No' was changed to 'no' in
accordance with the built-in table derived from the CIF Core
dictionary named 'cif_core.dic' version 2.4.5 last updated on
2014-11-21 (29 times).

data item '_geom_bond_publ_flag' value 'Yes' was changed to 'yes' in
accordance with the built-in table derived from the CIF Core
dictionary named 'cif_core.dic' version 2.4.5 last updated on
2014-11-21 (28 times).

Automatic conversion script
Id: cif_fix_values 8369 2020-08-20 11:38:08Z andrius 
;
_cod_original_formula_sum 'Bi2 Pb0.50 Se6 Sn2.50'
_cod_database_code 1563651

loop_
_symmetry_equiv_pos_as_xyz
'x, y, z'
'-x+1/2, -y, z+1/2'
'-x, y+1/2, -z'
'x+1/2, -y+1/2, -z+1/2'
'-x, -y, -z'
'x-1/2, y, -z-1/2'
'x, -y-1/2, z'
'-x-1/2, y-1/2, z-1/2'

loop_
_atom_site_label
_atom_site_type_symbol
_atom_site_fract_x
_atom_site_fract_y
_atom_site_fract_z
_atom_site_U_iso_or_equiv
_atom_site_adp_type
_atom_site_occupancy
_atom_site_symmetry_multiplicity
_atom_site_calc_flag
_atom_site_refinement_flags
_atom_site_disorder_assembly
_atom_site_disorder_group
Bi1 Bi 0.36190(3) 0.2500 0.16708(5) 0.0169(3) Uani 0.718(12) 2 d SP . .
Sn1 Sn 0.36190(3) 0.2500 0.16708(5) 0.0169(3) Uani 0.282(12) 2 d SP . .
Bi2 Bi 0.04970(3) -0.7500 -0.11175(5) 0.0152(3) Uani 0.789(12) 2 d SP . .
Sn2 Sn 0.04970(3) -0.7500 -0.11175(5) 0.0152(3) Uani 0.211(12) 2 d SP . .
Bi3 Bi 0.12728(5) 0.2500 0.16643(7) 0.0172(4) Uani 0.196(10) 2 d SP . .
Sn3 Sn 0.12728(5) 0.2500 0.16643(7) 0.0172(4) Uani 0.804(10) 2 d SP . .
Bi4 Bi 0.45150(4) -0.7500 -0.10873(6) 0.0183(4) Uani 0.385(11) 2 d SP . .
Sn4 Sn 0.45150(4) -0.7500 -0.10873(6) 0.0183(4) Uani 0.615(11) 2 d SP . .
Pb5 Pb 0.26316(6) -0.2500 -0.06488(9) 0.0380(5) Uani 0.416(13) 2 d SP . .
Sn5 Sn 0.26316(6) -0.2500 -0.06488(9) 0.0380(5) Uani 0.584(13) 2 d SP . .
Se6 Se 0.24513(7) 0.2500 0.07574(13) 0.0171(4) Uani 1 2 d S . .
Se7 Se 0.08832(8) -0.2500 0.01746(12) 0.0177(4) Uani 1 2 d S . .
Se8 Se 0.33030(7) -0.2500 0.30237(12) 0.0138(4) Uani 1 2 d S . .
Se9 Se 0.39669(9) -0.2500 0.01675(12) 0.0178(4) Uani 1 2 d S . .
Se10 Se 0.49765(7) 0.2500 0.24274(12) 0.0133(4) Uani 1 2 d S . .
Se11 Se 0.16135(7) -0.2500 0.29764(12) 0.0136(4) Uani 1 2 d S . .

loop_
_atom_site_aniso_label
_atom_site_aniso_U_11
_atom_site_aniso_U_22
_atom_site_aniso_U_33
_atom_site_aniso_U_23
_atom_site_aniso_U_13
_atom_site_aniso_U_12
Bi1 0.0173(4) 0.0102(4) 0.0232(4) 0.000 0.0015(3) 0.000
Sn1 0.0173(4) 0.0102(4) 0.0232(4) 0.000 0.0015(3) 0.000
Bi2 0.0171(4) 0.0088(4) 0.0197(4) 0.000 -0.0009(3) 0.000
Sn2 0.0171(4) 0.0088(4) 0.0197(4) 0.000 -0.0009(3) 0.000
Bi3 0.0166(6) 0.0112(6) 0.0239(6) 0.000 -0.0021(4) 0.000
Sn3 0.0166(6) 0.0112(6) 0.0239(6) 0.000 -0.0021(4) 0.000
Bi4 0.0190(5) 0.0116(6) 0.0241(6) 0.000 0.0008(4) 0.000
Sn4 0.0190(5) 0.0116(6) 0.0241(6) 0.000 0.0008(4) 0.000
Pb5 0.0556(9) 0.0211(7) 0.0372(7) 0.000 -0.0036(5) 0.000
Sn5 0.0556(9) 0.0211(7) 0.0372(7) 0.000 -0.0036(5) 0.000
Se6 0.0123(8) 0.0141(9) 0.0250(9) 0.000 -0.0004(6) 0.000
Se7 0.0269(10) 0.0072(9) 0.0191(8) 0.000 -0.0087(7) 0.000
Se8 0.0111(8) 0.0109(9) 0.0194(9) 0.000 0.0007(6) 0.000
Se9 0.0282(10) 0.0070(9) 0.0184(8) 0.000 0.0045(7) 0.000
Se10 0.0085(8) 0.0081(8) 0.0232(9) 0.000 0.0042(6) 0.000
Se11 0.0115(8) 0.0089(8) 0.0204(8) 0.000 -0.0022(6) 0.000

loop_
_atom_type_symbol
_atom_type_description
_atom_type_scat_dispersion_real
_atom_type_scat_dispersion_imag
_atom_type_scat_source
Se Se -0.0929 2.2259 'International Tables Vol C Tables 4.2.6.8 and 6.1.1.4'
Sn Sn -0.6537 1.4246 'International Tables Vol C Tables 4.2.6.8 and 6.1.1.4'
Pb Pb -3.3944 10.1111 'International Tables Vol C Tables 4.2.6.8 and 6.1.1.4'
Bi Bi -4.1077 10.2566 'International Tables Vol C Tables 4.2.6.8 and 6.1.1.4'

loop_
_geom_angle_atom_site_label_1
_geom_angle_atom_site_label_2
_geom_angle_atom_site_label_3
_geom_angle
_geom_angle_site_symmetry_1
_geom_angle_site_symmetry_3
Se6 Bi1 Se8 94.70(5) . 1_565
Se6 Bi1 Se8 94.70(5) . .
Se8 Bi1 Se8 93.20(6) 1_565 .
Se6 Bi1 Se9 84.93(5) . .
Se8 Bi1 Se9 177.01(4) 1_565 .
Se8 Bi1 Se9 89.79(4) . .
Se6 Bi1 Se9 84.93(5) . 1_565
Se8 Bi1 Se9 89.79(4) 1_565 1_565
Se8 Bi1 Se9 177.01(4) . 1_565
Se9 Bi1 Se9 87.22(5) . 1_565
Se6 Bi1 Se10 173.00(5) . .
Se8 Bi1 Se10 90.10(4) 1_565 .
Se8 Bi1 Se10 90.10(4) . .
Se9 Bi1 Se10 90.01(5) . .
Se9 Bi1 Se10 90.01(5) 1_565 .
Se8 Bi2 Se7 89.93(5) 2_544 .
Se8 Bi2 Se7 89.93(5) 2_544 1_545
Se7 Bi2 Se7 93.79(6) . 1_545
Se8 Bi2 Se10 91.47(4) 2_544 2_544
Se7 Bi2 Se10 175.91(4) . 2_544
Se7 Bi2 Se10 90.05(4) 1_545 2_544
Se8 Bi2 Se10 91.47(4) 2_544 2_554
Se7 Bi2 Se10 90.05(4) . 2_554
Se7 Bi2 Se10 175.91(4) 1_545 2_554
Se10 Bi2 Se10 86.07(5) 2_544 2_554
Se8 Bi2 Se7 179.00(5) 2_544 5_545
Se7 Bi2 Se7 90.75(5) . 5_545
Se7 Bi2 Se7 90.75(5) 1_545 5_545
Se10 Bi2 Se7 87.80(4) 2_544 5_545
Se10 Bi2 Se7 87.80(4) 2_554 5_545
Se6 Bi3 Se11 93.03(5) . 1_565
Se6 Bi3 Se11 93.03(5) . .
Se11 Bi3 Se11 94.18(6) 1_565 .
Se6 Bi3 Se10 177.92(6) . 6_556
Se11 Bi3 Se10 88.38(5) 1_565 6_556
Se11 Bi3 Se10 88.38(5) . 6_556
Se6 Bi3 Se7 86.87(5) . .
Se11 Bi3 Se7 176.34(4) 1_565 .
Se11 Bi3 Se7 89.48(4) . .
Se10 Bi3 Se7 91.62(5) 6_556 .
Se6 Bi3 Se7 86.87(5) . 1_565
Se11 Bi3 Se7 89.48(4) 1_565 1_565
Se11 Bi3 Se7 176.34(4) . 1_565
Se10 Bi3 Se7 91.62(5) 6_556 1_565
Se7 Bi3 Se7 86.86(6) . 1_565
Se11 Bi4 Se9 85.79(5) 2_544 .
Se11 Bi4 Se9 85.79(5) 2_544 1_545
Se9 Bi4 Se9 90.23(6) . 1_545
Se11 Bi4 Se10 91.67(5) 2_544 5_645
Se9 Bi4 Se10 177.31(6) . 5_645
Se9 Bi4 Se10 90.45(4) 1_545 5_645
Se11 Bi4 Se10 91.67(5) 2_544 5_655
Se9 Bi4 Se10 90.45(4) . 5_655
Se9 Bi4 Se10 177.31(6) 1_545 5_655
Se10 Bi4 Se10 88.76(5) 5_645 5_655
Se6 Pb5 Se6 93.41(7) . 1_545
Se6 Pb5 Se9 82.98(5) . .
Se6 Pb5 Se9 82.98(5) 1_545 .
Se6 Pb5 Se11 157.96(6) . 2_544
Se6 Pb5 Se11 89.36(4) 1_545 2_544
Se9 Pb5 Se11 75.65(5) . 2_544
Se6 Pb5 Se11 89.36(4) . 2_554
Se6 Pb5 Se11 157.96(6) 1_545 2_554
Se9 Pb5 Se11 75.65(5) . 2_554
Se11 Pb5 Se11 80.24(5) 2_544 2_554
Bi1 Se6 Bi3 126.85(7) . .
Bi1 Se6 Pb5 100.57(5) . .
Bi3 Se6 Pb5 114.76(5) . .
Bi1 Se6 Sn5 100.57(5) . 1_565
Bi3 Se6 Sn5 114.76(5) . 1_565
Pb5 Se6 Sn5 93.41(7) . 1_565
Bi1 Se6 Pb5 100.57(5) . 1_565
Bi3 Se6 Pb5 114.76(5) . 1_565
Pb5 Se6 Pb5 93.41(7) . 1_565
Bi2 Se7 Sn2 93.79(6) . 1_565
Bi2 Se7 Bi2 93.79(6) . 1_565
Bi2 Se7 Bi3 176.01(6) . .
Sn2 Se7 Bi3 89.64(3) 1_565 .
Bi2 Se7 Bi3 89.64(3) 1_565 .
Bi2 Se7 Sn3 89.64(3) . 1_545
Sn2 Se7 Sn3 176.01(6) 1_565 1_545
Bi2 Se7 Sn3 176.01(6) 1_565 1_545
Bi3 Se7 Sn3 86.86(6) . 1_545
Bi2 Se7 Bi3 89.64(3) . 1_545
Sn2 Se7 Bi3 176.01(6) 1_565 1_545
Bi2 Se7 Bi3 176.01(6) 1_565 1_545
Bi3 Se7 Bi3 86.86(6) . 1_545
Bi2 Se7 Bi2 89.25(5) . 5_545
Sn2 Se7 Bi2 89.25(5) 1_565 5_545
Bi2 Se7 Bi2 89.25(5) 1_565 5_545
Bi3 Se7 Bi2 88.77(5) . 5_545
Sn3 Se7 Bi2 88.77(5) 1_545 5_545
Bi3 Se7 Bi2 88.77(5) 1_545 5_545
Sn2 Se8 Sn1 93.34(4) 2_545 1_545
Bi2 Se8 Sn1 93.34(4) 2_545 1_545
Sn2 Se8 Bi1 93.34(4) 2_545 1_545
Bi2 Se8 Bi1 93.34(4) 2_545 1_545
Sn2 Se8 Bi1 93.34(4) 2_545 .
Bi2 Se8 Bi1 93.34(4) 2_545 .
Sn1 Se8 Bi1 93.20(6) 1_545 .
Bi1 Se8 Bi1 93.20(6) 1_545 .
Bi4 Se9 Sn4 90.23(6) . 1_565
Bi4 Se9 Bi4 90.23(6) . 1_565
Bi4 Se9 Bi1 169.63(7) . .
Sn4 Se9 Bi1 90.36(3) 1_565 .
Bi4 Se9 Bi1 90.36(3) 1_565 .
Bi4 Se9 Bi1 90.36(3) . 1_545
Sn4 Se9 Bi1 169.63(7) 1_565 1_545
Bi4 Se9 Bi1 169.63(7) 1_565 1_545
Bi1 Se9 Bi1 87.22(5) . 1_545
Bi4 Se9 Sn1 90.36(3) . 1_545
Sn4 Se9 Sn1 169.63(7) 1_565 1_545
Bi4 Se9 Sn1 169.63(7) 1_565 1_545
Bi1 Se9 Sn1 87.22(5) . 1_545
Bi4 Se9 Pb5 98.86(5) . .
Sn4 Se9 Pb5 98.86(5) 1_565 .
Bi4 Se9 Pb5 98.86(5) 1_565 .
Bi1 Se9 Pb5 91.28(5) . .
Bi1 Se9 Pb5 91.28(5) 1_545 .
Sn1 Se9 Pb5 91.28(5) 1_545 .
Sn4 Se10 Sn4 88.76(5) 5_645 5_655
Bi4 Se10 Sn4 88.76(5) 5_645 5_655
Sn4 Se10 Bi4 88.76(5) 5_645 5_655
Bi4 Se10 Bi4 88.76(5) 5_645 5_655
Sn4 Se10 Bi3 85.60(4) 5_645 6_656
Bi4 Se10 Bi3 85.60(4) 5_645 6_656
Sn4 Se10 Bi3 85.60(4) 5_655 6_656
Bi4 Se10 Bi3 85.60(4) 5_655 6_656
Sn4 Se10 Sn3 85.60(4) 5_645 6_656
Bi4 Se10 Sn3 85.60(4) 5_645 6_656
Sn4 Se10 Sn3 85.60(4) 5_655 6_656
Bi4 Se10 Sn3 85.60(4) 5_655 6_656
Sn4 Se10 Bi2 177.01(6) 5_645 2
Bi4 Se10 Bi2 177.01(6) 5_645 2
Sn4 Se10 Bi2 92.52(3) 5_655 2
Bi4 Se10 Bi2 92.52(3) 5_655 2
Bi3 Se10 Bi2 91.80(4) 6_656 2
Sn3 Se10 Bi2 91.80(4) 6_656 2
Sn4 Se10 Bi2 92.52(3) 5_645 2_545
Bi4 Se10 Bi2 92.52(3) 5_645 2_545
Sn4 Se10 Bi2 177.01(6) 5_655 2_545
Bi4 Se10 Bi2 177.01(6) 5_655 2_545
Bi3 Se10 Bi2 91.80(4) 6_656 2_545
Sn3 Se10 Bi2 91.80(4) 6_656 2_545
Bi2 Se10 Bi2 86.07(5) 2 2_545
Sn4 Se10 Bi1 97.63(5) 5_645 .
Bi4 Se10 Bi1 97.63(5) 5_645 .
Sn4 Se10 Bi1 97.63(5) 5_655 .
Bi4 Se10 Bi1 97.63(5) 5_655 .
Bi3 Se10 Bi1 175.45(6) 6_656 .
Sn3 Se10 Bi1 175.45(6) 6_656 .
Bi2 Se10 Bi1 84.88(4) 2 .
Bi2 Se10 Bi1 84.88(4) 2_545 .
Sn4 Se11 Sn3 94.23(5) 2_545 1_545
Bi4 Se11 Sn3 94.23(5) 2_545 1_545
Sn4 Se11 Bi3 94.23(5) 2_545 1_545
Bi4 Se11 Bi3 94.23(5) 2_545 1_545
Sn4 Se11 Bi3 94.23(5) 2_545 .
Bi4 Se11 Bi3 94.23(5) 2_545 .
Sn3 Se11 Bi3 94.18(6) 1_545 .
Bi3 Se11 Bi3 94.18(6) 1_545 .
Sn4 Se11 Pb5 99.36(5) 2_545 2
Bi4 Se11 Pb5 99.36(5) 2_545 2
Sn3 Se11 Pb5 164.96(6) 1_545 2
Bi3 Se11 Pb5 164.96(6) 1_545 2
Bi3 Se11 Pb5 91.25(3) . 2
Sn4 Se11 Pb5 99.36(5) 2_545 2_545
Bi4 Se11 Pb5 99.36(5) 2_545 2_545
Sn3 Se11 Pb5 91.25(3) 1_545 2_545
Bi3 Se11 Pb5 91.25(3) 1_545 2_545
Bi3 Se11 Pb5 164.96(6) . 2_545
Pb5 Se11 Pb5 80.24(5) 2 2_545

loop_
_geom_bond_atom_site_label_1
_geom_bond_atom_site_label_2
_geom_bond_distance
_geom_bond_site_symmetry_2
_geom_bond_publ_flag
Bi1 Se6 2.7985(19) . yes
Bi1 Se8 2.8895(14) 1_565 yes
Bi1 Se8 2.8895(14) . yes
Bi1 Se9 3.0438(15) . yes
Bi1 Se9 3.0438(15) 1_565 yes
Bi1 Se10 3.087(2) . yes
Bi2 Se8 2.828(2) 2_544 yes
Bi2 Se7 2.8756(14) . yes
Bi2 Se7 2.8756(14) 1_545 yes
Bi2 Se10 3.0765(14) 2_544 yes
Bi2 Se10 3.0765(14) 2_554 yes
Bi2 Se7 3.227(2) 5_545 yes
Bi3 Se6 2.815(2) . yes
Bi3 Se11 2.8665(15) 1_565 yes
Bi3 Se11 2.8665(15) . yes
Bi3 Se10 3.044(2) 6_556 yes
Bi3 Se7 3.0541(16) . yes
Bi3 Se7 3.0541(16) 1_565 yes
Bi4 Se11 2.739(2) 2_544 yes
Bi4 Se9 2.9632(15) . yes
Bi4 Se9 2.9632(15) 1_545 yes
Bi4 Se10 3.0017(14) 5_645 yes
Bi4 Se10 3.0017(14) 5_655 yes
Pb5 Se6 2.8847(16) . yes
Pb5 Se6 2.8847(16) 1_545 yes
Pb5 Se9 3.071(2) . yes
Pb5 Se11 3.2581(17) 2_544 yes
Pb5 Se11 3.2581(17) 2_554 yes
Se6 Sn5 2.8847(16) 1_565 no
Se6 Pb5 2.8847(16) 1_565 no
Se7 Sn2 2.8756(14) 1_565 no
Se7 Bi2 2.8756(14) 1_565 no
Se7 Sn3 3.0541(16) 1_545 no
Se7 Bi3 3.0541(16) 1_545 no
Se7 Bi2 3.227(2) 5_545 no
Se8 Sn2 2.828(2) 2_545 no
Se8 Bi2 2.828(2) 2_545 no
Se8 Sn1 2.8895(14) 1_545 no
Se8 Bi1 2.8895(14) 1_545 no
Se9 Sn4 2.9632(15) 1_565 no
Se9 Bi4 2.9632(15) 1_565 no
Se9 Bi1 3.0438(15) 1_545 no
Se9 Sn1 3.0438(15) 1_545 no
Se10 Sn4 3.0017(14) 5_645 no
Se10 Bi4 3.0017(14) 5_645 no
Se10 Sn4 3.0017(14) 5_655 no
Se10 Bi4 3.0017(14) 5_655 no
Se10 Bi3 3.044(2) 6_656 no
Se10 Sn3 3.044(2) 6_656 no
Se10 Bi2 3.0765(14) 2 no
Se10 Bi2 3.0765(14) 2_545 no
Se11 Sn4 2.739(2) 2_545 no
Se11 Bi4 2.739(2) 2_545 no
Se11 Sn3 2.8665(15) 1_545 no
Se11 Bi3 2.8665(15) 1_545 no
Se11 Pb5 3.2581(17) 2 no
Se11 Pb5 3.2581(17) 2_545 no
